data_7234454
loop_
_publ_author_name
'F. Grepioni'
'S. d'Agostino'
'D. Braga'
'A. Bertocco'
'L. Catalano'
'B. Ventura'

_publ_section_title
;
 Fluorescent crystals and co-crystals of 1,8-naphthalimide derivatives:
 synthesis, structure determination and photophysical characterization
;
_journal_name_full 'Journal of Materials Chemistry C'
_journal_page_first 9425
_journal_page_last 9434
_journal_paper_doi 10.1039/C5TC01518A
_journal_volume 3
_journal_year 2015
_chemical_formula_moiety 'C23 H21 N3 O2'
_chemical_formula_sum 'C23 H21 N3 O2'
_chemical_formula_weight 371.43
_space_group_IT_number 14
_space_group_name_Hall '-P 2yab'
_space_group_name_H-M_alt 'P 1 21/a 1'
_symmetry_cell_setting monoclinic
_symmetry_space_group_name_H-M 'P 1 21/a 1'
_atom_sites_solution_hydrogens geom
_atom_sites_solution_primary direct
_atom_sites_solution_secondary difmap
_cell_angle_alpha 90.00
_cell_angle_beta 93.08(3)
_cell_angle_gamma 90.00
_cell_formula_units_Z 4
_cell_length_a 7.4142(19)
_cell_length_b 16.069(4)
_cell_length_c 15.802(5)
_cell_measurement_reflns_used 513
_cell_measurement_temperature 293(2)
_cell_measurement_theta_max 29.3978
_cell_measurement_theta_min 2.7457
_cell_volume 1879.9(9)
_computing_cell_refinement
;
CrysAlisPro, Agilent Technologies,
Version 1.171.36.21 (release 14-08-2012 CrysAlis171 .NET)
(compiled Sep 14 2012,17:21:16)
;
_computing_data_collection
;
CrysAlisPro, Agilent Technologies,
Version 1.171.36.21 (release 14-08-2012 CrysAlis171 .NET)
(compiled Sep 14 2012,17:21:16)
;
_computing_data_reduction
;
CrysAlisPro, Agilent Technologies,
Version 1.171.36.21 (release 14-08-2012 CrysAlis171 .NET)
(compiled Sep 14 2012,17:21:16)
;
_computing_structure_refinement 'SHELXL-97 (Sheldrick, 2008)'
_computing_structure_solution 'Sir-92    (altomare, giacovazzo, 2008)'
_diffrn_ambient_temperature 293(2)
_diffrn_detector_area_resol_mean 16.1340
_diffrn_measured_fraction_theta_full 0.999
_diffrn_measured_fraction_theta_max 0.831
_diffrn_measurement_details
;
#__ type_ start__ end____ width___ exp.time_
  1 omega   38.00   68.00   1.0000   30.0000
omega____ theta____ kappa____ phi______ frames
    -       19.1580  179.0000 -150.0000 30

#__ type_ start__ end____ width___ exp.time_
  2 omega  -26.00   88.00   1.0000   30.0000
omega____ theta____ kappa____ phi______ frames
    -       19.1580    0.0000  -60.0000 114

#__ type_ start__ end____ width___ exp.time_
  3 omega    4.00   81.00   1.0000   30.0000
omega____ theta____ kappa____ phi______ frames
    -       19.1580   38.0000    0.0000 77

;
_diffrn_measurement_device_type 'Xcalibur, Sapphire3'
_diffrn_measurement_method 'omega scan'
_diffrn_radiation_monochromator graphite
_diffrn_radiation_source 'Enhance (Mo) X-ray Source'
_diffrn_radiation_type MoK\a
_diffrn_radiation_wavelength 0.71073
_diffrn_reflns_av_R_equivalents 0.0911
_diffrn_reflns_av_sigmaI/netI 0.2298
_diffrn_reflns_limit_h_max 9
_diffrn_reflns_limit_h_min -8
_diffrn_reflns_limit_k_max 22
_diffrn_reflns_limit_k_min -20
_diffrn_reflns_limit_l_max 12
_diffrn_reflns_limit_l_min -21
_diffrn_reflns_number 8601
_diffrn_reflns_theta_full 25.00
_diffrn_reflns_theta_max 29.46
_diffrn_reflns_theta_min 2.84
_exptl_absorpt_coefficient_mu 0.085
_exptl_absorpt_correction_T_max 1.00000
_exptl_absorpt_correction_T_min 0.92348
_exptl_absorpt_correction_type multi-scan
_exptl_absorpt_process_details
;
CrysAlisPro, Agilent Technologies,
Version 1.171.36.21 (release 14-08-2012 CrysAlis171 .NET)
(compiled Sep 14 2012,17:21:16)
Empirical absorption correction using spherical harmonics,
 implemented in SCALE3 ABSPACK scaling algorithm.
;
_exptl_crystal_colour yellow
_exptl_crystal_density_diffrn 1.312
_exptl_crystal_density_method 'not measured'
_exptl_crystal_description prism
_exptl_crystal_F_000 784
_exptl_crystal_size_max 0.1
_exptl_crystal_size_mid 0.05
_exptl_crystal_size_min 0.01
_refine_diff_density_max 0.196
_refine_diff_density_min -0.179
_refine_diff_density_rms 0.044
_refine_ls_extinction_coef 0.0012(2)
_refine_ls_extinction_expression Fc^*^=kFc[1+0.001xFc^2^\l^3^/sin(2\q)]^-1/4^
_refine_ls_extinction_method SHELXL
_refine_ls_goodness_of_fit_ref 1.033
_refine_ls_hydrogen_treatment constr
_refine_ls_matrix_type full
_refine_ls_number_parameters 254
_refine_ls_number_reflns 4343
_refine_ls_number_restraints 0
_refine_ls_restrained_S_all 1.033
_refine_ls_R_factor_all 0.2948
_refine_ls_R_factor_gt 0.1117
_refine_ls_shift/su_max 0.000
_refine_ls_shift/su_mean 0.000
_refine_ls_structure_factor_coef Fsqd
_refine_ls_weighting_details 'calc w=1/[\s^2^(Fo^2^)+(0.0080P)^2^+0.0000P] where P=(Fo^2^+2Fc^2^)/3'
_refine_ls_weighting_scheme calc
_refine_ls_wR_factor_gt 0.0936
_refine_ls_wR_factor_ref 0.1365
_reflns_number_gt 1546
_reflns_number_total 4343
_reflns_threshold_expression >2\s(I)
_cod_data_source_file J-Mater-Chem-C-2015-3-9425.cif
_cod_data_source_block 4_2
_cod_original_cell_volume 1879.8(9)
_cod_original_sg_symbol_H-M P21/a
_cod_database_code 7234454

loop_
_symmetry_equiv_pos_as_xyz
'x, y, z'
'-x+1/2, y+1/2, -z'
'-x, -y, -z'
'x-1/2, -y-1/2, z'

loop_
_atom_site_label
_atom_site_type_symbol
_atom_site_fract_x
_atom_site_fract_y
_atom_site_fract_z
_atom_site_U_iso_or_equiv
_atom_site_adp_type
_atom_site_occupancy
_atom_site_symmetry_multiplicity
_atom_site_calc_flag
_atom_site_refinement_flags
_atom_site_disorder_assembly
_atom_site_disorder_group
C1 C 0.0572(6) 0.0350(3) -0.1870(3) 0.0426(14) Uani 1 1 d . . .
H1 H 0.0083 -0.0106 -0.2163 0.051 Uiso 1 1 calc R . .
C2 C 0.1322(6) 0.0233(3) -0.1056(3) 0.0400(14) Uani 1 1 d . . .
H2 H 0.1308 -0.0292 -0.0810 0.048 Uiso 1 1 calc R . .
C3 C 0.2082(6) 0.0889(3) -0.0614(3) 0.0302(12) Uani 1 1 d . . .
C4 C 0.1971(5) 0.1695(3) -0.0956(3) 0.0267(12) Uani 1 1 d . . .
C5 C 0.1134(5) 0.1824(3) -0.1773(3) 0.0293(12) Uani 1 1 d . . .
C6 C 0.0525(6) 0.1118(3) -0.2263(3) 0.0350(13) Uani 1 1 d . . .
C7 C 0.0848(6) 0.2652(3) -0.2045(3) 0.0377(13) Uani 1 1 d . . .
H7 H 0.0254 0.2751 -0.2569 0.045 Uiso 1 1 calc R . .
C8 C 0.1426(6) 0.3314(3) -0.1555(3) 0.0366(13) Uani 1 1 d . . .
H8 H 0.1202 0.3854 -0.1742 0.044 Uiso 1 1 calc R . .
C9 C 0.2351(5) 0.3176(3) -0.0776(3) 0.0325(12) Uani 1 1 d . . .
H9 H 0.2796 0.3625 -0.0457 0.039 Uiso 1 1 calc R . .
C10 C 0.2607(6) 0.2382(3) -0.0478(3) 0.0279(12) Uani 1 1 d . . .
C11 C 0.3022(6) 0.0746(3) 0.0216(3) 0.0377(13) Uani 1 1 d . . .
C12 C 0.3611(6) 0.2265(3) 0.0351(3) 0.0319(12) Uani 1 1 d . . .
C13 C 0.5023(6) 0.1288(3) 0.1372(3) 0.0453(14) Uani 1 1 d . . .
H13A H 0.6009 0.1685 0.1375 0.054 Uiso 1 1 calc R . .
H13B H 0.5540 0.0736 0.1326 0.054 Uiso 1 1 calc R . .
C14 C 0.4142(7) 0.1349(3) 0.2200(3) 0.0373(13) Uani 1 1 d . . .
C15 C 0.2423(7) 0.1628(3) 0.2296(3) 0.0482(15) Uani 1 1 d . . .
H15 H 0.1694 0.1778 0.1823 0.058 Uiso 1 1 calc R . .
C16 C 0.5143(8) 0.1144(4) 0.2932(4) 0.076(2) Uani 1 1 d . . .
H16 H 0.6323 0.0955 0.2903 0.092 Uiso 1 1 calc R . .
C17 C 0.4396(10) 0.1221(5) 0.3696(4) 0.099(3) Uani 1 1 d . . .
H17 H 0.5095 0.1066 0.4177 0.119 Uiso 1 1 calc R . .
C18 C 0.1771(8) 0.1689(3) 0.3098(4) 0.0697(19) Uani 1 1 d . . .
H18 H 0.0591 0.1872 0.3145 0.084 Uiso 1 1 calc R . .
C19 C -0.1306(6) 0.0592(3) -0.3478(3) 0.0557(16) Uani 1 1 d . . .
H19A H -0.2142 0.0388 -0.3074 0.067 Uiso 1 1 calc R . .
H19B H -0.0543 0.0131 -0.3632 0.067 Uiso 1 1 calc R . .
C20 C -0.2359(7) 0.0915(3) -0.4267(3) 0.0655(18) Uani 1 1 d . . .
H20A H -0.3210 0.1336 -0.4104 0.079 Uiso 1 1 calc R . .
H20B H -0.3039 0.0462 -0.4535 0.079 Uiso 1 1 calc R . .
C21 C -0.1088(8) 0.1286(3) -0.4896(3) 0.0724(19) Uani 1 1 d . . .
H21A H -0.0367 0.0846 -0.5128 0.087 Uiso 1 1 calc R . .
H21B H -0.1791 0.1544 -0.5360 0.087 Uiso 1 1 calc R . .
C22 C 0.0148(7) 0.1929(3) -0.4468(3) 0.0588(16) Uani 1 1 d . . .
H22A H 0.1027 0.2114 -0.4859 0.071 Uiso 1 1 calc R . .
H22B H -0.0556 0.2407 -0.4309 0.071 Uiso 1 1 calc R . .
C23 C 0.1118(6) 0.1561(3) -0.3683(3) 0.0510(15) Uani 1 1 d . . .
H23A H 0.1890 0.1108 -0.3848 0.061 Uiso 1 1 calc R . .
H23B H 0.1876 0.1983 -0.3406 0.061 Uiso 1 1 calc R . .
N1 N 0.2734(8) 0.1501(4) 0.3804(3) 0.0855(19) Uani 1 1 d . . .
N2 N 0.3826(5) 0.1441(2) 0.0618(2) 0.0312(10) Uani 1 1 d . . .
N3 N -0.0192(5) 0.1250(2) -0.3088(2) 0.0415(11) Uani 1 1 d . . .
O1 O 0.3141(5) 0.00678(18) 0.0558(2) 0.0590(11) Uani 1 1 d . . .
O2 O 0.4238(4) 0.28242(18) 0.0780(2) 0.0436(10) Uani 1 1 d . . .

loop_
_atom_site_aniso_label
_atom_site_aniso_U_11
_atom_site_aniso_U_22
_atom_site_aniso_U_33
_atom_site_aniso_U_23
_atom_site_aniso_U_13
_atom_site_aniso_U_12
C1 0.054(4) 0.027(3) 0.047(4) -0.009(3) 0.004(3) -0.003(3)
C2 0.050(4) 0.028(3) 0.044(4) 0.006(3) 0.014(3) 0.002(3)
C3 0.034(3) 0.021(3) 0.036(3) 0.000(3) 0.007(2) 0.000(2)
C4 0.023(3) 0.030(3) 0.027(3) -0.002(2) 0.006(2) 0.003(2)
C5 0.024(3) 0.029(3) 0.035(3) -0.001(2) 0.005(2) -0.003(2)
C6 0.027(3) 0.042(3) 0.037(3) -0.008(3) 0.005(2) -0.004(3)
C7 0.044(3) 0.041(3) 0.028(3) 0.000(3) 0.006(3) 0.002(3)
C8 0.040(3) 0.030(3) 0.040(4) 0.005(3) 0.008(3) 0.003(3)
C9 0.032(3) 0.030(3) 0.036(3) -0.007(3) 0.002(2) -0.007(3)
C10 0.030(3) 0.029(3) 0.025(3) -0.002(2) 0.009(2) 0.000(2)
C11 0.037(3) 0.035(3) 0.042(4) 0.005(3) 0.004(3) 0.006(3)
C12 0.026(3) 0.032(3) 0.038(3) 0.000(3) 0.007(2) -0.002(3)
C13 0.034(3) 0.052(3) 0.050(4) 0.001(3) -0.002(3) 0.002(3)
C14 0.042(3) 0.036(3) 0.034(3) 0.006(3) -0.005(3) -0.007(3)
C15 0.062(4) 0.046(3) 0.038(4) 0.004(3) 0.012(3) 0.009(3)
C16 0.066(4) 0.120(6) 0.040(4) 0.027(4) -0.012(4) -0.017(4)
C17 0.086(6) 0.151(7) 0.058(5) 0.038(5) -0.031(5) -0.046(6)
C18 0.083(5) 0.069(4) 0.059(5) -0.007(4) 0.023(4) -0.006(4)
C19 0.061(4) 0.058(4) 0.048(4) -0.012(3) -0.003(3) -0.015(3)
C20 0.080(5) 0.064(4) 0.051(4) -0.005(3) -0.017(4) -0.013(4)
C21 0.099(5) 0.074(4) 0.042(4) -0.008(4) -0.009(4) -0.003(4)
C22 0.072(4) 0.069(4) 0.037(4) -0.005(3) 0.011(3) -0.010(3)
C23 0.055(4) 0.056(4) 0.043(4) -0.005(3) 0.006(3) -0.002(3)
N1 0.106(5) 0.108(5) 0.043(4) -0.003(3) 0.007(4) -0.036(4)
N2 0.031(2) 0.033(2) 0.029(2) -0.003(2) -0.0004(19) -0.002(2)
N3 0.047(3) 0.048(3) 0.029(3) -0.005(2) 0.002(2) -0.014(2)
O1 0.078(3) 0.035(2) 0.063(3) 0.018(2) -0.012(2) -0.004(2)
O2 0.048(2) 0.036(2) 0.046(2) -0.0080(18) -0.0077(18) -0.0050(18)

loop_
_atom_type_symbol
_atom_type_description
_atom_type_scat_dispersion_real
_atom_type_scat_dispersion_imag
_atom_type_scat_source
C C 0.0033 0.0016 'International Tables Vol C Tables 4.2.6.8 and 6.1.1.4'
H H 0.0000 0.0000 'International Tables Vol C Tables 4.2.6.8 and 6.1.1.4'
N N 0.0061 0.0033 'International Tables Vol C Tables 4.2.6.8 and 6.1.1.4'
O O 0.0106 0.0060 'International Tables Vol C Tables 4.2.6.8 and 6.1.1.4'

loop_
_geom_angle_atom_site_label_1
_geom_angle_atom_site_label_2
_geom_angle_atom_site_label_3
_geom_angle
_geom_angle_site_symmetry_1
_geom_angle_site_symmetry_3
C6 C1 C2 122.5(4) . .
C3 C2 C1 120.2(4) . .
C2 C3 C4 120.0(4) . .
C2 C3 C11 119.9(4) . .
C4 C3 C11 120.1(4) . .
C10 C4 C3 120.5(4) . .
C10 C4 C5 119.5(4) . .
C3 C4 C5 119.9(4) . .
C7 C5 C4 117.8(4) . .
C7 C5 C6 122.9(4) . .
C4 C5 C6 119.1(4) . .
C1 C6 N3 123.7(4) . .
C1 C6 C5 117.7(4) . .
N3 C6 C5 118.5(4) . .
C8 C7 C5 121.4(4) . .
C7 C8 C9 120.0(4) . .
C10 C9 C8 120.2(4) . .
C9 C10 C4 120.8(4) . .
C9 C10 C12 118.3(4) . .
C4 C10 C12 120.9(4) . .
O1 C11 N2 119.5(4) . .
O1 C11 C3 123.7(5) . .
N2 C11 C3 116.8(4) . .
O2 C12 N2 120.3(5) . .
O2 C12 C10 124.3(4) . .
N2 C12 C10 115.5(4) . .
N2 C13 C14 115.2(4) . .
C15 C14 C16 116.6(5) . .
C15 C14 C13 124.9(4) . .
C16 C14 C13 118.5(5) . .
C14 C15 C18 119.9(5) . .
C17 C16 C14 119.8(6) . .
N1 C17 C16 124.5(6) . .
N1 C18 C15 123.7(6) . .
N3 C19 C20 110.6(4) . .
C19 C20 C21 111.0(4) . .
C22 C21 C20 110.8(4) . .
C23 C22 C21 110.3(4) . .
N3 C23 C22 110.6(4) . .
C18 N1 C17 115.5(6) . .
C12 N2 C11 125.4(4) . .
C12 N2 C13 117.3(4) . .
C11 N2 C13 117.3(4) . .
C6 N3 C19 117.5(4) . .
C6 N3 C23 114.6(4) . .
C19 N3 C23 110.7(4) . .

loop_
_geom_bond_atom_site_label_1
_geom_bond_atom_site_label_2
_geom_bond_distance
_geom_bond_site_symmetry_2
C1 C6 1.381(5) .
C1 C2 1.386(5) .
C2 C3 1.369(5) .
C3 C4 1.405(5) .
C3 C11 1.470(6) .
C4 C10 1.404(5) .
C4 C5 1.417(5) .
C5 C7 1.411(5) .
C5 C6 1.434(5) .
C6 N3 1.397(5) .
C7 C8 1.371(5) .
C8 C9 1.394(5) .
C9 C10 1.370(5) .
C10 C12 1.484(5) .
C11 O1 1.218(5) .
C11 N2 1.401(5) .
C12 O2 1.204(5) .
C12 N2 1.396(5) .
C13 N2 1.468(5) .
C13 C14 1.497(6) .
C14 C15 1.368(6) .
C14 C16 1.380(6) .
C15 C18 1.384(6) .
C16 C17 1.360(7) .
C17 N1 1.332(7) .
C18 N1 1.326(6) .
C19 N3 1.458(5) .
C19 C20 1.526(5) .
C20 C21 1.527(6) .
C21 C22 1.516(6) .
C22 C23 1.518(5) .
C23 N3 1.475(5) .
